data_8105489
loop_
_publ_author_name
'Sun, Yabin'
'Chen, Yan'
'Wang, Daguang'

_publ_section_title
;
 Crystal structure of 4,4&#x2032;-bipyridin-1,1&#x2032;-dium
 poly[bis(\m4-benzene-1,3,5-triyltris(hydrogen phosphonato-\k4
 O:O&#x2032;:O&#x2032;&#x2032;:O&#x2032;&#x2032;&#x2032;))zinc(II)],
 C11H11NO9P3Zn
;
_journal_issue 6
_journal_name_full 'Zeitschrift f\"ur Kristallographie - New Crystal Structures'
_journal_page_first 1443
_journal_page_last 1444
_journal_paper_doi 10.1515/ncrs-2020-0352
_journal_volume 235
_journal_year 2020
_chemical_formula_sum 'C11 H11 N O9 P3 Zn'
_chemical_formula_weight 459.49
_space_group_crystal_system monoclinic
_space_group_IT_number 14
_space_group_name_Hall '-P 2yn'
_space_group_name_H-M_alt 'P 1 21/n 1'
_atom_sites_solution_hydrogens geom
_audit_creation_method SHELXL-2014/7
_cell_angle_alpha 90
_cell_angle_beta 90.588(3)
_cell_angle_gamma 90
_cell_formula_units_Z 4
_cell_length_a 12.619(2)
_cell_length_b 8.4948(12)
_cell_length_c 13.954(2)
_cell_measurement_reflns_used 2586
_cell_measurement_temperature 120(2)
_cell_measurement_theta_max 28.16
_cell_measurement_theta_min 1.86
_cell_volume 1495.7(4)
_computing_cell_refinement 'Bruker SAINT'
_computing_data_collection 'Bruker SMART [1]'
_computing_data_reduction 'Bruker SAINT'
_computing_molecular_graphics 'Bruker SHELXTL'
_computing_publication_material 'Bruker SHELXTL'
_computing_structure_refinement 'SHELXL-2014/7 (Sheldrick, 2014) [3]'
_computing_structure_solution 'SHELXTL [2]'
_diffrn_ambient_temperature 120(2)
_diffrn_detector_area_resol_mean 9.00cm
_diffrn_measured_fraction_theta_full 1.000
_diffrn_measured_fraction_theta_max 0.999
_diffrn_measurement_device_type 'Bruker D8 QUEST'
_diffrn_measurement_method '\f and \w scans'
_diffrn_radiation_type MoK\a
_diffrn_radiation_wavelength 0.71073
_diffrn_reflns_av_R_equivalents 0.0582
_diffrn_reflns_av_unetI/netI 0.0617
_diffrn_reflns_Laue_measured_fraction_full 1.000
_diffrn_reflns_Laue_measured_fraction_max 0.999
_diffrn_reflns_limit_h_max 10
_diffrn_reflns_limit_h_min -15
_diffrn_reflns_limit_k_max 9
_diffrn_reflns_limit_k_min -10
_diffrn_reflns_limit_l_max 17
_diffrn_reflns_limit_l_min -17
_diffrn_reflns_number 9136
_diffrn_reflns_point_group_measured_fraction_full 1.000
_diffrn_reflns_point_group_measured_fraction_max 0.999
_diffrn_reflns_theta_full 25.242
_diffrn_reflns_theta_max 26.049
_diffrn_reflns_theta_min 2.165
_diffrn_source 'fine-focus sealed tube'
_exptl_absorpt_coefficient_mu 2.015
_exptl_absorpt_correction_T_max 0.752
_exptl_absorpt_correction_T_min 0.238
_exptl_absorpt_correction_type multi-scan
_exptl_absorpt_process_details 'SADABS, Sheldrick, 1996'
_exptl_crystal_colour yellow
_exptl_crystal_density_diffrn 2.041
_exptl_crystal_description block
_exptl_crystal_F_000 924
_exptl_crystal_size_max 0.500
_exptl_crystal_size_mid 0.400
_exptl_crystal_size_min 0.300
_refine_diff_density_max 0.449
_refine_diff_density_min -0.462
_refine_diff_density_rms 0.106
_refine_ls_extinction_coef .
_refine_ls_extinction_method none
_refine_ls_goodness_of_fit_ref 1.036
_refine_ls_hydrogen_treatment constr
_refine_ls_matrix_type full
_refine_ls_number_parameters 229
_refine_ls_number_reflns 2951
_refine_ls_number_restraints 0
_refine_ls_restrained_S_all 1.036
_refine_ls_R_factor_all 0.0609
_refine_ls_R_factor_gt 0.0413
_refine_ls_shift/su_max 0.001
_refine_ls_shift/su_mean 0.000
_refine_ls_structure_factor_coef Fsqd
_refine_ls_weighting_details 'w=1/[\s^2^(Fo^2^)+(0.0367P)^2^+0.9686P] where P=(Fo^2^+2Fc^2^)/3'
_refine_ls_weighting_scheme calc
_refine_ls_wR_factor_gt 0.0873
_refine_ls_wR_factor_ref 0.0965
_reflns_Friedel_coverage 0.000
_reflns_Friedel_fraction_full .
_reflns_Friedel_fraction_max .
_reflns_number_gt 2228
_reflns_number_total 2951
_reflns_threshold_expression 'I > 2\s(I)'
_cod_data_source_file suppl_ncrs-2020-0352_suppl.cif
_cod_data_source_block shelx
_cod_original_sg_symbol_H-M 'P 21/n'
_cod_database_code 8105489
_shelx_shelxl_version_number 2014/7
_shelx_space_group_comment
;
The symmetry employed for this shelxl refinement is uniquely defined
by the following loop, which should always be used as a source of
symmetry information in preference to the above space-group names.
They are only intended as comments.
;
_shelx_estimated_absorpt_t_min 0.432
_shelx_estimated_absorpt_t_max 0.583

loop_
_space_group_symop_operation_xyz
'x, y, z'
'-x+1/2, y+1/2, -z+1/2'
'-x, -y, -z'
'x-1/2, -y-1/2, z-1/2'

loop_
_atom_site_label
_atom_site_type_symbol
_atom_site_fract_x
_atom_site_fract_y
_atom_site_fract_z
_atom_site_U_iso_or_equiv
_atom_site_adp_type
_atom_site_occupancy
_atom_site_site_symmetry_order
_atom_site_calc_flag
_atom_site_refinement_flags_posn
_atom_site_refinement_flags_adp
_atom_site_refinement_flags_occupancy
_atom_site_disorder_assembly
_atom_site_disorder_group
C1 C 0.8793(3) 0.6266(4) 0.5838(3) 0.0184(9) Uani 1 1 d . . . . .
H1 H 0.5353 0.6767 0.3839 0.045 Uiso 1 1 calc R U . . .
C2 C 0.8713(3) 0.6923(4) 0.4919(3) 0.0193(9) Uani 1 1 d . . . . .
H2A H 0.8913 0.7988 0.4820 0.023 Uiso 1 1 calc R U . . .
C3 C 0.8342(3) 0.6031(4) 0.4154(3) 0.0184(9) Uani 1 1 d . . . . .
C4 C 0.8080(3) 0.4455(4) 0.4298(3) 0.0220(9) Uani 1 1 d . . . . .
H4 H 0.7819 0.3847 0.3775 0.026 Uiso 1 1 calc R U . . .
C5 C 0.8191(3) 0.3763(4) 0.5189(3) 0.0185(9) Uani 1 1 d . . . . .
C6 C 0.8523(3) 0.4689(4) 0.5952(3) 0.0210(9) Uani 1 1 d . . . . .
H6 H 0.8568 0.4233 0.6573 0.025 Uiso 1 1 calc R U . . .
C7 C 0.5234(4) 0.5763(5) 0.5151(3) 0.0241(10) Uani 1 1 d . . . . .
C8 C 0.5429(5) 0.6093(6) 0.6110(4) 0.0529(16) Uani 1 1 d . . . . .
H8 H 0.5271 0.5326 0.6583 0.063 Uiso 1 1 calc R U . . .
C9 C 0.5845(5) 0.7514(6) 0.6380(4) 0.0589(18) Uani 1 1 d . . . . .
H9A H 0.5963 0.7735 0.7040 0.071 Uiso 1 1 calc R U . . .
C10 C 0.5485(4) 0.6932(5) 0.4503(3) 0.0375(12) Uani 1 1 d . . . . .
H10 H 0.6357 0.9487 0.5913 0.047 Uiso 1 1 calc R U . . .
C11 C 0.5921(4) 0.8323(6) 0.4804(4) 0.0425(13) Uani 1 1 d . . . . .
H11 H 0.6108 0.9104 0.4348 0.051 Uiso 1 1 calc R U . . .
N1 N 0.6084(3) 0.8582(4) 0.5728(3) 0.0389(10) Uani 1 1 d . . . . .
O1 O 0.7925(3) 0.0798(3) 0.4493(2) 0.0314(8) Uani 1 1 d . . . . .
O2 O 0.9045(3) 0.1362(4) 0.5960(3) 0.0581(12) Uani 1 1 d . . . . .
H2 H 0.9105 0.0389 0.6052 0.087 Uiso 1 1 calc R U . . .
O3 O 0.7065(3) 0.1413(4) 0.6030(2) 0.0409(9) Uani 1 1 d . . . . .
O4 O 0.9893(2) 0.8716(3) 0.65547(19) 0.0235(7) Uani 1 1 d . . . . .
O5 O 0.8261(2) 0.7936(3) 0.7396(2) 0.0283(7) Uani 1 1 d . . . . .
H5 H 0.8191 0.7476 0.7925 0.042 Uiso 1 1 calc R U . . .
O6 O 0.9827(2) 0.6163(3) 0.75222(19) 0.0251(7) Uani 1 1 d . . . . .
O7 O 0.8723(2) 0.8445(3) 0.29502(19) 0.0252(7) Uani 1 1 d . . . . .
O8 O 0.7032(2) 0.6910(3) 0.27114(19) 0.0255(7) Uani 1 1 d . . . . .
O9 O 0.8721(3) 0.5731(3) 0.2250(2) 0.0338(8) Uani 1 1 d . . . . .
H9 H 0.9214 0.5239 0.2526 0.051 Uiso 1 1 calc R U . . .
P1 P 0.92645(9) 0.72922(12) 0.68808(7) 0.0173(2) Uani 1 1 d . . . . .
P2 P 0.79970(9) 0.17005(12) 0.54090(7) 0.0197(3) Uani 1 1 d . . . . .
P3 P 0.81958(9) 0.68718(12) 0.29698(7) 0.0188(3) Uani 1 1 d . . . . .
Zn1 Zn 0.86114(4) 1.06319(5) 0.32777(3) 0.01940(15) Uani 1 1 d . . . . .

loop_
_atom_site_aniso_label
_atom_site_aniso_U_11
_atom_site_aniso_U_22
_atom_site_aniso_U_33
_atom_site_aniso_U_23
_atom_site_aniso_U_13
_atom_site_aniso_U_12
Zn1 0.0250(3) 0.0162(3) 0.0170(3) 0.00026(19) -0.0020(2) -0.0010(2)
P2 0.0275(6) 0.0131(5) 0.0184(5) 0.0011(4) 0.0002(5) -0.0047(5)
P3 0.0285(6) 0.0115(5) 0.0163(5) 0.0001(4) -0.0064(5) 0.0012(4)
P1 0.0220(6) 0.0147(5) 0.0151(5) -0.0002(4) -0.0019(4) 0.0003(4)
O1 0.051(2) 0.0208(16) 0.0230(16) -0.0056(12) 0.0105(15) -0.0092(15)
O4 0.0254(17) 0.0198(15) 0.0251(16) 0.0026(12) -0.0044(13) -0.0061(13)
O8 0.0272(18) 0.0279(16) 0.0211(15) -0.0019(13) -0.0084(13) -0.0006(14)
O7 0.0354(19) 0.0152(15) 0.0248(15) -0.0014(12) -0.0039(14) -0.0051(13)
O9 0.052(2) 0.0275(17) 0.0216(16) -0.0031(13) -0.0118(15) 0.0197(16)
O5 0.0333(19) 0.0283(17) 0.0232(16) 0.0050(13) 0.0040(14) 0.0099(14)
O6 0.0304(18) 0.0243(16) 0.0207(15) 0.0025(12) -0.0037(13) 0.0057(13)
O3 0.060(2) 0.0291(18) 0.0339(18) -0.0133(14) 0.0255(17) -0.0214(17)
O2 0.059(3) 0.0233(19) 0.091(3) 0.016(2) -0.045(2) -0.0063(18)
C10 0.054(4) 0.030(3) 0.028(3) 0.006(2) -0.009(2) -0.013(2)
C1 0.022(2) 0.016(2) 0.017(2) -0.0027(16) -0.0038(17) -0.0006(17)
C4 0.030(3) 0.015(2) 0.021(2) -0.0016(17) -0.0063(18) 0.0002(18)
C5 0.020(2) 0.015(2) 0.021(2) 0.0012(16) -0.0039(17) -0.0050(17)
C6 0.029(2) 0.017(2) 0.017(2) 0.0021(16) -0.0028(18) -0.0049(18)
C3 0.020(2) 0.017(2) 0.018(2) 0.0018(16) -0.0054(17) 0.0020(17)
C2 0.023(2) 0.0112(19) 0.024(2) 0.0017(16) -0.0009(18) 0.0003(17)
C8 0.090(5) 0.034(3) 0.034(3) 0.002(2) 0.006(3) -0.028(3)
C11 0.057(4) 0.032(3) 0.038(3) 0.009(2) 0.000(3) -0.016(3)
N1 0.037(3) 0.027(2) 0.053(3) -0.007(2) 0.004(2) -0.0085(19)
C7 0.028(3) 0.022(2) 0.022(2) -0.0028(18) 0.0032(19) -0.0032(19)
C9 0.098(5) 0.047(3) 0.032(3) -0.008(3) 0.001(3) -0.026(3)

loop_
_atom_type_symbol
_atom_type_description
_atom_type_scat_dispersion_real
_atom_type_scat_dispersion_imag
_atom_type_scat_source
C C 0.0033 0.0016 'International Tables Vol C Tables 4.2.6.8 and 6.1.1.4'
H H 0.0000 0.0000 'International Tables Vol C Tables 4.2.6.8 and 6.1.1.4'
N N 0.0061 0.0033 'International Tables Vol C Tables 4.2.6.8 and 6.1.1.4'
O O 0.0106 0.0060 'International Tables Vol C Tables 4.2.6.8 and 6.1.1.4'
P P 0.1023 0.0942 'International Tables Vol C Tables 4.2.6.8 and 6.1.1.4'
Zn Zn 0.2839 1.4301 'International Tables Vol C Tables 4.2.6.8 and 6.1.1.4'

loop_
_geom_angle_atom_site_label_1
_geom_angle_atom_site_label_2
_geom_angle_atom_site_label_3
_geom_angle
_geom_angle_site_symmetry_1
_geom_angle_site_symmetry_3
O1 Zn1 O7 108.47(12) 1_565 .
O1 Zn1 O8 113.62(13) 1_565 2_655
O7 Zn1 O8 113.95(12) . 2_655
O1 Zn1 O4 108.30(12) 1_565 3_776
O7 Zn1 O4 103.14(12) . 3_776
O8 Zn1 O4 108.72(12) 2_655 3_776
O3 P2 O1 111.87(18) . .
O3 P2 O2 110.9(2) . .
O1 P2 O2 111.9(2) . .
O3 P2 C5 111.69(19) . .
O1 P2 C5 111.22(17) . .
O2 P2 C5 98.54(18) . .
O7 P3 O8 114.13(17) . .
O7 P3 O9 110.76(19) . .
O8 P3 O9 106.27(17) . .
O7 P3 C3 109.21(17) . .
O8 P3 C3 108.49(18) . .
O9 P3 C3 107.76(17) . .
O6 P1 O4 116.50(17) . .
O6 P1 O5 109.47(16) . .
O4 P1 O5 106.71(17) . .
O6 P1 C1 109.11(17) . .
O4 P1 C1 108.29(17) . .
O5 P1 C1 106.28(18) . .
P2 O1 Zn1 140.5(2) . 1_545
P1 O4 Zn1 133.49(18) . 3_776
P3 O8 Zn1 124.09(18) . 2_645
P3 O7 Zn1 146.0(2) . .
P3 O9 H9 109.5 . .
P1 O5 H5 109.5 . .
P2 O2 H2 109.5 . .
C11 C10 C7 120.9(4) . .
C11 C10 H1 119.5 . .
C7 C10 H1 119.5 . .
C6 C1 C2 118.2(3) . .
C6 C1 P1 117.0(3) . .
C2 C1 P1 124.7(3) . .
C5 C4 C3 121.1(4) . .
C5 C4 H4 119.4 . .
C3 C4 H4 119.4 . .
C4 C5 C6 118.5(4) . .
C4 C5 P2 123.8(3) . .
C6 C5 P2 117.6(3) . .
C5 C6 C1 122.1(4) . .
C5 C6 H6 119.0 . .
C1 C6 H6 119.0 . .
C2 C3 C4 119.5(4) . .
C2 C3 P3 121.2(3) . .
C4 C3 P3 119.3(3) . .
C3 C2 C1 120.5(4) . .
C3 C2 H2A 119.8 . .
C1 C2 H2A 119.8 . .
C9 C8 C7 120.6(5) . .
C9 C8 H8 119.7 . .
C7 C8 H8 119.7 . .
N1 C11 C10 120.1(4) . .
N1 C11 H11 120.0 . .
C10 C11 H11 120.0 . .
C11 N1 C9 121.6(4) . .
C11 N1 H10 119.2 . .
C9 N1 H10 119.2 . .
C10 C7 C8 116.5(4) . .
C10 C7 C7 122.3(5) . 3_666
C8 C7 C7 121.1(5) . 3_666
N1 C9 C8 120.3(5) . .
N1 C9 H9A 119.8 . .
C8 C9 H9A 119.8 . .

loop_
_geom_bond_atom_site_label_1
_geom_bond_atom_site_label_2
_geom_bond_distance
_geom_bond_site_symmetry_2
Zn1 O1 1.917(3) 1_565
Zn1 O7 1.919(3) .
Zn1 O8 1.929(3) 2_655
Zn1 O4 1.979(3) 3_776
P2 O3 1.488(3) .
P2 O1 1.493(3) .
P2 O2 1.550(3) .
P2 C5 1.796(4) .
P3 O7 1.493(3) .
P3 O8 1.508(3) .
P3 O9 1.550(3) .
P3 C3 1.808(4) .
P1 O6 1.487(3) .
P1 O4 1.518(3) .
P1 O5 1.562(3) .
P1 C1 1.793(4) .
O1 Zn1 1.917(3) 1_545
O4 Zn1 1.979(3) 3_776
O8 Zn1 1.929(3) 2_645
O9 H9 0.8400 .
O5 H5 0.8400 .
O2 H2 0.8400 .
C10 C11 1.368(6) .
C10 C7 1.382(6) .
C10 H1 0.9500 .
C1 C6 1.392(5) .
C1 C2 1.401(5) .
C4 C5 1.381(5) .
C4 C3 1.395(5) .
C4 H4 0.9500 .
C5 C6 1.385(5) .
C6 H6 0.9500 .
C3 C2 1.387(5) .
C2 H2A 0.9500 .
C8 C9 1.368(7) .
C8 C7 1.386(6) .
C8 H8 0.9500 .
C11 N1 1.322(6) .
C11 H11 0.9500 .
N1 C9 1.322(6) .
N1 H10 0.8800 .
C7 C7 1.485(8) 3_666
C9 H9A 0.9500 .

loop_
_geom_torsion_atom_site_label_1
_geom_torsion_atom_site_label_2
_geom_torsion_atom_site_label_3
_geom_torsion_atom_site_label_4
_geom_torsion
_geom_torsion_site_symmetry_1
_geom_torsion_site_symmetry_2
_geom_torsion_site_symmetry_3
_geom_torsion_site_symmetry_4
O3 P2 O1 Zn1 170.3(3) . . . 1_545
O2 P2 O1 Zn1 -64.5(4) . . . 1_545
C5 P2 O1 Zn1 44.7(4) . . . 1_545
O6 P1 O4 Zn1 5.3(3) . . . 3_776
O5 P1 O4 Zn1 127.9(2) . . . 3_776
C1 P1 O4 Zn1 -118.1(2) . . . 3_776
O7 P3 O8 Zn1 126.2(2) . . . 2_645
O9 P3 O8 Zn1 3.8(3) . . . 2_645
C3 P3 O8 Zn1 -111.8(2) . . . 2_645
O8 P3 O7 Zn1 42.6(4) . . . .
O9 P3 O7 Zn1 162.5(3) . . . .
C3 P3 O7 Zn1 -79.0(3) . . . .
O6 P1 C1 C6 30.9(4) . . . .
O4 P1 C1 C6 158.6(3) . . . .
O5 P1 C1 C6 -87.1(3) . . . .
O6 P1 C1 C2 -146.9(3) . . . .
O4 P1 C1 C2 -19.2(4) . . . .
O5 P1 C1 C2 95.1(4) . . . .
C3 C4 C5 C6 3.0(6) . . . .
C3 C4 C5 P2 -173.5(3) . . . .
O3 P2 C5 C4 -114.0(4) . . . .
O1 P2 C5 C4 11.7(4) . . . .
O2 P2 C5 C4 129.4(4) . . . .
O3 P2 C5 C6 69.4(4) . . . .
O1 P2 C5 C6 -164.9(3) . . . .
O2 P2 C5 C6 -47.2(4) . . . .
C4 C5 C6 C1 -3.0(6) . . . .
P2 C5 C6 C1 173.8(3) . . . .
C2 C1 C6 C5 0.6(6) . . . .
P1 C1 C6 C5 -177.4(3) . . . .
C5 C4 C3 C2 -0.6(6) . . . .
C5 C4 C3 P3 179.3(3) . . . .
O7 P3 C3 C2 11.2(4) . . . .
O8 P3 C3 C2 -113.8(3) . . . .
O9 P3 C3 C2 131.5(4) . . . .
O7 P3 C3 C4 -168.7(3) . . . .
O8 P3 C3 C4 66.3(4) . . . .
O9 P3 C3 C4 -48.4(4) . . . .
C4 C3 C2 C1 -1.9(6) . . . .
P3 C3 C2 C1 178.2(3) . . . .
C6 C1 C2 C3 1.9(6) . . . .
P1 C1 C2 C3 179.7(3) . . . .
C7 C10 C11 N1 -1.7(8) . . . .
C10 C11 N1 C9 0.8(9) . . . .
C11 C10 C7 C8 1.2(8) . . . .
C11 C10 C7 C7 -179.7(6) . . . 3_666
C9 C8 C7 C10 0.2(9) . . . .
C9 C8 C7 C7 -178.9(6) . . . 3_666
C11 N1 C9 C8 0.6(9) . . . .
C7 C8 C9 N1 -1.1(10) . . . .
